data_4318015
loop_
_publ_author_name
'Li-Hsun Huang'
'Hsien-Ming Kao'
'Kwang-Hwa Lii'

_publ_section_title
;
 Novel Vanadium(V) Compounds with a Layer Structure: Synthesis, Crystal
 Structures, and Solid State NMR Spectroscopy of
 [(VO2)2(4,4'-bpy)0.5(4,4'-Hbpy)(XO4)].H2O (X = P and As)
;
_journal_name_full 'Inorganic Chemistry'
_journal_page_first 2936
_journal_page_last 2940
_journal_paper_doi 10.1021/ic0111841
_journal_volume 41
_journal_year 2002
_chemical_formula_moiety '[(VO2)2(4,4'-bpy)0.5(4,4'-Hbpy)(PO4)].H2O'
_chemical_formula_sum 'C15 H15 N3 O9 P V2'
_chemical_formula_weight 514.15
_chemical_name_systematic
;
  ?
;
_space_group_IT_number 2
_symmetry_cell_setting triclinic
_symmetry_space_group_name_Hall '-P 1'
_symmetry_space_group_name_H-M 'P -1'
_atom_sites_solution_hydrogens geom
_atom_sites_solution_primary direct
_atom_sites_solution_secondary difmap
_audit_creation_method SHELXL-97
_cell_angle_alpha 113.4652(7)
_cell_angle_beta 95.7231(7)
_cell_angle_gamma 94.4447(7)
_cell_formula_units_Z 2
_cell_length_a 7.9063(3)
_cell_length_b 10.2201(4)
_cell_length_c 12.1336(5)
_cell_measurement_temperature 294(2)
_cell_volume 887.46(6)
_computing_molecular_graphics 'Diamond', 'SHELXTL'
_computing_structure_refinement 'SHELXL-97 (Sheldrick, 1997)'
_computing_structure_solution 'SHELXS-97 (Sheldrick, 1990)'
_diffrn_ambient_temperature 294(2)
_diffrn_measured_fraction_theta_full 0.955
_diffrn_measured_fraction_theta_max 0.955
_diffrn_measurement_device_type 'Siemens Smart CCD'
_diffrn_radiation_monochromator graphite
_diffrn_radiation_source 'fine-focus sealed tube'
_diffrn_radiation_type MoK\a
_diffrn_radiation_wavelength 0.71073
_diffrn_reflns_av_R_equivalents 0.0274
_diffrn_reflns_av_sigmaI/netI 0.0290
_diffrn_reflns_limit_h_max 10
_diffrn_reflns_limit_h_min -10
_diffrn_reflns_limit_k_max 13
_diffrn_reflns_limit_k_min -13
_diffrn_reflns_limit_l_max 16
_diffrn_reflns_limit_l_min -16
_diffrn_reflns_number 9430
_diffrn_reflns_theta_full 28.28
_diffrn_reflns_theta_max 28.28
_diffrn_reflns_theta_min 1.85
_exptl_absorpt_coefficient_mu 1.204
_exptl_absorpt_correction_T_max 0.934
_exptl_absorpt_correction_T_min 0.855
_exptl_absorpt_correction_type 'empirical based on symmetry equivalents'
_exptl_crystal_colour yellow
_exptl_crystal_density_diffrn 1.924
_exptl_crystal_density_method 'not measured'
_exptl_crystal_description plate
_exptl_crystal_F_000 518
_exptl_crystal_size_max 0.5
_exptl_crystal_size_mid 0.2
_exptl_crystal_size_min 0.05
_refine_diff_density_max 0.384
_refine_diff_density_min -0.340
_refine_diff_density_rms 0.070
_refine_ls_extinction_coef 0.0000(6)
_refine_ls_extinction_expression Fc^*^=kFc[1+0.001xFc^2^\l^3^/sin(2\q)]^-1/4^
_refine_ls_extinction_method SHELXL
_refine_ls_goodness_of_fit_ref 1.089
_refine_ls_hydrogen_treatment mixed
_refine_ls_matrix_type full
_refine_ls_number_parameters 272
_refine_ls_number_reflns 4209
_refine_ls_number_restraints 0
_refine_ls_restrained_S_all 1.089
_refine_ls_R_factor_all 0.0429
_refine_ls_R_factor_gt 0.0353
_refine_ls_shift/su_max 0.043
_refine_ls_shift/su_mean 0.000
_refine_ls_structure_factor_coef Fsqd
_refine_ls_weighting_details 'calc w=1/[\s^2^(Fo^2^)+(0.0352P)^2^+0.9049P] where P=(Fo^2^+2Fc^2^)/3'
_refine_ls_weighting_scheme calc
_refine_ls_wR_factor_gt 0.0846
_refine_ls_wR_factor_ref 0.0879
_reflns_number_gt 3671
_reflns_number_total 4209
_reflns_threshold_expression >2sigma(I)
_cod_data_source_file ic0111841_1.cif
_cod_data_source_block 4044all
_cod_database_code 4318015

loop_
_symmetry_equiv_pos_as_xyz
'x, y, z'
'-x, -y, -z'

loop_
_atom_site_label
_atom_site_type_symbol
_atom_site_fract_x
_atom_site_fract_y
_atom_site_fract_z
_atom_site_U_iso_or_equiv
_atom_site_adp_type
_atom_site_occupancy
_atom_site_symmetry_multiplicity
_atom_site_calc_flag
_atom_site_refinement_flags
_atom_site_disorder_assembly
_atom_site_disorder_group
V1 V -0.50456(5) 0.23104(4) 0.68868(3) 0.01926(10) Uani 1 1 d . . .
V2 V 0.05923(5) 0.14390(4) 0.37062(3) 0.01854(10) Uani 1 1 d . . .
P1 P -0.23977(7) 0.05627(6) 0.50890(5) 0.01677(13) Uani 1 1 d . . .
O1 O -0.3771(2) 0.15739(18) 0.55160(14) 0.0233(3) Uani 1 1 d . . .
O2 O -0.0848(2) 0.14108(18) 0.49111(15) 0.0233(3) Uani 1 1 d . . .
O3 O 0.1827(2) -0.0018(2) 0.39465(15) 0.0268(4) Uani 1 1 d . . .
O4 O -0.6833(2) 0.06865(19) 0.61098(15) 0.0279(4) Uani 1 1 d . . .
O5 O -0.3537(2) 0.2515(2) 0.79720(16) 0.0318(4) Uani 1 1 d . . .
O6 O -0.5228(2) 0.3877(2) 0.68738(17) 0.0322(4) Uani 1 1 d . . .
O7 O 0.1397(3) 0.3114(2) 0.43463(18) 0.0390(5) Uani 1 1 d . . .
O8 O -0.0913(2) 0.1211(2) 0.26150(17) 0.0374(5) Uani 1 1 d . . .
O9 O -0.3677(4) 0.3943(3) 0.4655(3) 0.0769(9) Uani 1 1 d . . .
N1 N -0.6797(2) 0.2762(2) 0.82886(17) 0.0234(4) Uani 1 1 d . . .
N2 N -0.1726(3) 0.4533(3) 0.3076(2) 0.0386(6) Uani 1 1 d . . .
N3 N 0.2347(2) 0.0997(2) 0.23280(17) 0.0216(4) Uani 1 1 d . . .
C1 C -0.8507(3) 0.2496(3) 0.8049(2) 0.0272(5) Uani 1 1 d . . .
C2 C -0.6106(3) 0.3409(3) 0.9465(2) 0.0312(6) Uani 1 1 d . . .
C3 C -0.9560(3) 0.2851(3) 0.8954(2) 0.0279(5) Uani 1 1 d . . .
C4 C -0.8833(3) 0.3535(3) 0.0168(2) 0.0236(5) Uani 1 1 d . . .
C5 C -0.7054(3) 0.3824(3) 0.0410(2) 0.0319(6) Uani 1 1 d . . .
C6 C -0.9877(3) 0.3918(3) 0.1177(2) 0.0243(5) Uani 1 1 d . . .
C7 C -1.1598(3) 0.3375(3) 0.0986(3) 0.0344(6) Uani 1 1 d . . .
C8 C -1.2493(4) 0.3692(4) 0.1959(3) 0.0412(7) Uani 1 1 d . . .
C9 C -1.0097(4) 0.5104(4) 0.3298(3) 0.0419(7) Uani 1 1 d . . .
C10 C -0.9138(4) 0.4806(3) 0.2360(2) 0.0377(6) Uani 1 1 d . . .
C11 C 0.3991(3) 0.0846(3) 0.2561(2) 0.0284(5) Uani 1 1 d . . .
C12 C 0.1763(3) 0.0800(3) 0.1188(2) 0.0275(5) Uani 1 1 d . . .
C13 C 0.5074(3) 0.0468(3) 0.1684(2) 0.0286(5) Uani 1 1 d . . .
C14 C 0.2751(3) 0.0415(3) 0.0261(2) 0.0288(5) Uani 1 1 d . . .
C15 C 0.4453(3) 0.0222(3) 0.0489(2) 0.0227(5) Uani 1 1 d . . .
H1 H -0.9100 0.2036 0.7205 0.050 Uiso 1 1 d . . .
H2 H -0.4837 0.3452 0.9441 0.050 Uiso 1 1 d . . .
H3 H -0.0768 0.2661 0.8657 0.050 Uiso 1 1 d . . .
H4 H -0.2206 0.2733 0.0203 0.050 Uiso 1 1 d . . .
H5 H -0.3727 0.3275 0.1786 0.050 Uiso 1 1 d . . .
H6 H -0.7970 0.5217 0.2633 0.050 Uiso 1 1 d . . .
H7 H 0.4504 0.1022 0.3423 0.050 Uiso 1 1 d . . .
H8 H 0.0616 0.1100 0.1122 0.050 Uiso 1 1 d . . .
H9 H 0.6259 0.0369 0.1994 0.050 Uiso 1 1 d . . .
H10 H -0.6550 0.4203 0.1254 0.050 Uiso 1 1 d . . .
H11 H 0.2190 0.0294 -0.0543 0.050 Uiso 1 1 d . . .
H12 H -0.9546 0.5734 0.4168 0.050 Uiso 1 1 d . . .
H13 H -0.2444 0.4914 0.3824 0.050 Uiso 1 1 d . . .
H14 H -0.4569 0.3634 0.4191 0.050 Uiso 1 1 d . . .
H15 H -0.3732 0.4783 0.4994 0.050 Uiso 1 1 d . . .

loop_
_atom_site_aniso_label
_atom_site_aniso_U_11
_atom_site_aniso_U_22
_atom_site_aniso_U_33
_atom_site_aniso_U_23
_atom_site_aniso_U_13
_atom_site_aniso_U_12
V1 0.01445(18) 0.0240(2) 0.01635(18) 0.00444(15) 0.00397(14) 0.00386(14)
V2 0.01671(18) 0.0238(2) 0.01688(18) 0.00913(15) 0.00584(14) 0.00429(14)
P1 0.0134(2) 0.0221(3) 0.0150(2) 0.0065(2) 0.0058(2) 0.0041(2)
O1 0.0196(8) 0.0307(9) 0.0210(8) 0.0091(7) 0.0090(6) 0.0112(7)
O2 0.0196(8) 0.0292(9) 0.0219(8) 0.0100(7) 0.0094(6) 0.0013(6)
O3 0.0272(9) 0.0366(10) 0.0264(9) 0.0195(8) 0.0122(7) 0.0136(7)
O4 0.0227(8) 0.0304(9) 0.0205(8) -0.0002(7) 0.0069(7) -0.0008(7)
O5 0.0193(8) 0.0509(12) 0.0212(8) 0.0095(8) 0.0035(7) 0.0086(8)
O6 0.0322(10) 0.0294(10) 0.0363(10) 0.0115(8) 0.0142(8) 0.0105(8)
O7 0.0492(12) 0.0279(10) 0.0382(11) 0.0087(8) 0.0236(9) 0.0000(8)
O8 0.0226(9) 0.0719(15) 0.0256(9) 0.0255(10) 0.0075(7) 0.0154(9)
O9 0.090(2) 0.088(2) 0.075(2) 0.0489(18) 0.0410(17) 0.0183(18)
N1 0.0186(9) 0.0284(11) 0.0178(9) 0.0033(8) 0.0049(7) 0.0034(8)
N2 0.0402(13) 0.0508(15) 0.0351(13) 0.0217(12) 0.0229(11) 0.0198(11)
N3 0.0193(9) 0.0287(10) 0.0191(9) 0.0110(8) 0.0064(7) 0.0046(8)
C1 0.0206(11) 0.0351(14) 0.0195(11) 0.0040(10) 0.0035(9) 0.0051(10)
C2 0.0201(11) 0.0410(15) 0.0226(12) 0.0035(11) 0.0040(9) -0.0011(10)
C3 0.0174(11) 0.0369(14) 0.0236(11) 0.0062(10) 0.0035(9) 0.0034(10)
C4 0.0223(11) 0.0260(12) 0.0212(11) 0.0074(9) 0.0069(9) 0.0039(9)
C5 0.0250(12) 0.0432(15) 0.0177(11) 0.0026(11) 0.0034(10) 0.0015(11)
C6 0.0263(12) 0.0258(12) 0.0241(11) 0.0111(10) 0.0097(10) 0.0086(9)
C7 0.0281(13) 0.0392(15) 0.0334(14) 0.0107(12) 0.0103(11) 0.0055(11)
C8 0.0301(14) 0.0489(18) 0.0472(17) 0.0191(15) 0.0184(13) 0.0070(13)
C9 0.0434(17) 0.0526(19) 0.0261(13) 0.0093(13) 0.0134(12) 0.0130(14)
C10 0.0348(15) 0.0452(17) 0.0247(13) 0.0050(12) 0.0098(11) 0.0001(12)
C11 0.0203(11) 0.0469(16) 0.0216(11) 0.0170(11) 0.0052(9) 0.0044(10)
C12 0.0206(11) 0.0442(15) 0.0241(12) 0.0179(11) 0.0081(9) 0.0125(10)
C13 0.0176(11) 0.0489(16) 0.0232(12) 0.0179(11) 0.0059(9) 0.0065(10)
C14 0.0237(12) 0.0469(16) 0.0198(11) 0.0159(11) 0.0066(9) 0.0117(11)
C15 0.0199(11) 0.0303(12) 0.0202(11) 0.0119(10) 0.0064(9) 0.0038(9)

loop_
_atom_type_symbol
_atom_type_description
_atom_type_scat_dispersion_real
_atom_type_scat_dispersion_imag
_atom_type_scat_source
C C 0.0033 0.0016 'International Tables Vol C Tables 4.2.6.8 and 6.1.1.4'
H H 0.0000 0.0000 'International Tables Vol C Tables 4.2.6.8 and 6.1.1.4'
N N 0.0061 0.0033 'International Tables Vol C Tables 4.2.6.8 and 6.1.1.4'
O O 0.0106 0.0060 'International Tables Vol C Tables 4.2.6.8 and 6.1.1.4'
P P 0.1023 0.0942 'International Tables Vol C Tables 4.2.6.8 and 6.1.1.4'
V V 0.3005 0.5294 'International Tables Vol C Tables 4.2.6.8 and 6.1.1.4'

loop_
_geom_angle_atom_site_label_1
_geom_angle_atom_site_label_2
_geom_angle_atom_site_label_3
_geom_angle
_geom_angle_site_symmetry_1
_geom_angle_site_symmetry_3
_geom_angle_publ_flag
O5 V1 O6 108.15(11) . . ?
O5 V1 O4 126.05(10) . . ?
O6 V1 O4 122.79(9) . . ?
O5 V1 O1 98.97(8) . . ?
O6 V1 O1 97.69(8) . . ?
O4 V1 O1 91.24(7) . . ?
O5 V1 N1 85.88(8) . . ?
O6 V1 N1 89.53(8) . . ?
O4 V1 N1 78.44(7) . . ?
O1 V1 N1 169.52(8) . . ?
O7 V2 O8 109.29(12) . . ?
O7 V2 O3 120.44(10) . . ?
O8 V2 O3 127.54(10) . . ?
O7 V2 O2 98.74(8) . . ?
O8 V2 O2 98.27(8) . . ?
O3 V2 O2 90.15(7) . . ?
O7 V2 N3 91.17(8) . . ?
O8 V2 N3 86.10(8) . . ?
O3 V2 N3 77.67(7) . . ?
O2 V2 N3 167.11(8) . . ?
O3 P1 O2 108.58(10) 2_556 . ?
O3 P1 O4 111.04(11) 2_556 2_456 ?
O2 P1 O4 110.49(9) . 2_456 ?
O3 P1 O1 110.00(9) 2_556 . ?
O2 P1 O1 108.51(10) . . ?
O4 P1 O1 108.19(10) 2_456 . ?
P1 O1 V1 139.06(11) . . ?
P1 O2 V2 142.64(11) . . ?
P1 O3 V2 141.95(11) 2_556 . ?
P1 O4 V1 144.90(11) 2_456 . ?
H14 O9 H15 103.8 . . ?
C1 N1 C2 116.9(2) . . ?
C1 N1 V1 124.75(16) . . ?
C2 N1 V1 118.32(15) . . ?
C9 N2 C8 122.0(2) 1_655 1_655 ?
C9 N2 H13 116.1 1_655 . ?
C8 N2 H13 121.3 1_655 . ?
C11 N3 C12 117.01(19) . . ?
C11 N3 V2 122.53(15) . . ?
C12 N3 V2 120.39(15) . . ?
N1 C1 C3 123.0(2) . . ?
N1 C1 H1 121.1 . . ?
C3 C1 H1 115.9 . . ?
N1 C2 C5 123.8(2) . 1_556 ?
N1 C2 H2 103.9 . . ?
C5 C2 H2 132.2 1_556 . ?
C4 C3 C1 119.7(2) 1_556 . ?
C5 C4 C3 117.0(2) . 1_554 ?
C5 C4 C6 120.4(2) . . ?
C3 C4 C6 122.5(2) 1_554 . ?
C2 C5 C4 119.6(2) 1_554 . ?
C2 C5 H10 123.3 1_554 . ?
C4 C5 H10 116.6 . . ?
C7 C6 C10 117.8(2) . . ?
C7 C6 C4 121.6(2) . . ?
C10 C6 C4 120.6(2) . . ?
C8 C7 C6 119.7(3) . . ?
N2 C8 C7 120.4(3) 1_455 . ?
N2 C9 C10 119.9(3) 1_455 . ?
N2 C9 H12 119.9 1_455 . ?
C10 C9 H12 120.1 . . ?
C9 C10 C6 120.2(3) . . ?
C9 C10 H6 112.5 . . ?
C6 C10 H6 127.2 . . ?
N3 C11 C13 123.2(2) . . ?
N3 C11 H7 119.8 . . ?
C13 C11 H7 117.0 . . ?
N3 C12 C14 123.5(2) . . ?
N3 C12 H8 112.1 . . ?
C14 C12 H8 123.8 . . ?
C11 C13 C15 119.8(2) . . ?
C11 C13 H9 113.7 . . ?
C15 C13 H9 126.4 . . ?
C12 C14 C15 119.9(2) . . ?
C12 C14 H11 116.7 . . ?
C15 C14 H11 123.4 . . ?
C14 C15 C13 116.6(2) . . ?
C14 C15 C15 121.6(3) . 2_655 ?
C13 C15 C15 121.8(3) . 2_655 ?

loop_
_geom_bond_atom_site_label_1
_geom_bond_atom_site_label_2
_geom_bond_distance
_geom_bond_site_symmetry_2
_geom_bond_publ_flag
V1 O5 1.6216(18) . ?
V1 O6 1.6251(19) . ?
V1 O4 1.9405(18) . ?
V1 O1 1.9503(15) . ?
V1 N1 2.2286(19) . ?
V2 O7 1.6160(19) . ?
V2 O8 1.6189(18) . ?
V2 O3 1.9416(17) . ?
V2 O2 1.9483(15) . ?
V2 N3 2.2095(19) . ?
P1 O3 1.5280(17) 2_556 ?
P1 O2 1.5284(16) . ?
P1 O4 1.5297(17) 2_456 ?
P1 O1 1.5410(16) . ?
O3 P1 1.5280(17) 2_556 ?
O4 P1 1.5297(17) 2_456 ?
O9 H14 0.8120 . ?
O9 H15 0.7980 . ?
N1 C1 1.338(3) . ?
N1 C2 1.345(3) . ?
N2 C9 1.328(4) 1_655 ?
N2 C8 1.331(4) 1_655 ?
N2 H13 1.0734 . ?
N3 C11 1.336(3) . ?
N3 C12 1.343(3) . ?
C1 C3 1.393(3) . ?
C1 H1 0.9883 . ?
C2 C5 1.375(3) 1_556 ?
C2 H2 1.0046 . ?
C3 C4 1.392(3) 1_556 ?
C4 C5 1.391(3) . ?
C4 C3 1.392(3) 1_554 ?
C4 C6 1.485(3) . ?
C5 C2 1.375(3) 1_554 ?
C5 H10 0.9671 . ?
C6 C7 1.389(4) . ?
C6 C10 1.392(4) . ?
C7 C8 1.377(4) . ?
C8 N2 1.331(4) 1_455 ?
C9 N2 1.328(4) 1_455 ?
C9 C10 1.377(4) . ?
C9 H12 1.0208 . ?
C10 H6 0.9525 . ?
C11 C13 1.386(3) . ?
C11 H7 1.0222 . ?
C12 C14 1.379(3) . ?
C12 H8 0.9854 . ?
C13 C15 1.399(3) . ?
C13 H9 1.0019 . ?
C14 C15 1.391(3) . ?
C14 H11 0.9863 . ?
C15 C15 1.483(4) 2_655 ?
